data_4118319
loop_
_publ_author_name
'Sven O. Sylvester'
'Jacqueline M. Cole'
'Paul G. Waddell'

_publ_section_title
;
 Photoconversion Bonding Mechanism in Ruthenium Sulfur Dioxide Linkage
 Photoisomers Revealed by in Situ Diffraction
;
_journal_name_full 'Journal of the American Chemical Society'
_journal_page_first 11860
_journal_page_last 11863
_journal_paper_doi 10.1021/ja303943q
_journal_volume 134
_journal_year 2012
_chemical_formula_moiety 'C5 H19 Cl2 N5 O3 Ru1 S1'
_chemical_formula_sum 'C5 H19 Cl2 N5 O3 Ru S'
_chemical_formula_weight 401.28
_chemical_name_systematic
;
 ?
;
_space_group_IT_number 62
_symmetry_cell_setting orthorhombic
_symmetry_space_group_name_Hall '-P 2n 2a'
_symmetry_space_group_name_H-M 'P m c n'
_atom_sites_solution_hydrogens geom
_atom_sites_solution_primary direct
_atom_sites_solution_secondary difmap
_audit_creation_date 2012-03-14T12:09:28-00:00
_audit_creation_method 'WinGX routine CIF_UPDATE'
_cell_angle_alpha 90
_cell_angle_beta 90
_cell_angle_gamma 90
_cell_formula_units_Z 4
_cell_length_a 7.060(4)
_cell_length_b 9.707(6)
_cell_length_c 21.359(13)
_cell_measurement_reflns_used 3565
_cell_measurement_temperature 293(2)
_cell_measurement_theta_max 33
_cell_measurement_theta_min 2.3
_cell_volume 1463.8(15)
_computing_cell_refinement
;
        CrystalClear-SM Expert 2.0 r4 (Rigaku, 2009)
;
_computing_data_collection
;
        CrystalClear-SM Expert 2.0 r4 (Rigaku, 2009)
;
_computing_data_reduction
;
        CrystalClear-SM Expert 2.0 r4 (Rigaku, 2009)
;
_computing_molecular_graphics 'Ortep-3 for Windows (Farrugia, 1997)'
_computing_publication_material 'WinGX publication routines (Farrugia, 1999)'
_computing_structure_refinement 'SHELXL-97 (Sheldrick, 2008)'
_diffrn_ambient_temperature 293(2)
_diffrn_detector_area_resol_mean 28.5714
_diffrn_measured_fraction_theta_full 0.99
_diffrn_measured_fraction_theta_max 0.883
_diffrn_measurement_device_type
;
        Rigaku Saturn724+ (2x2 bin mode)
;
_diffrn_measurement_method 'profile data from \w-scans'
_diffrn_radiation_monochromator graphite
_diffrn_radiation_type MoK\a
_diffrn_radiation_wavelength 0.71073
_diffrn_reflns_av_R_equivalents 0.0597
_diffrn_reflns_av_unetI/netI 0.1164
_diffrn_reflns_limit_h_max 6
_diffrn_reflns_limit_h_min -10
_diffrn_reflns_limit_k_max 14
_diffrn_reflns_limit_k_min -3
_diffrn_reflns_limit_l_max 31
_diffrn_reflns_limit_l_min -19
_diffrn_reflns_number 4699
_diffrn_reflns_theta_full 27.5
_diffrn_reflns_theta_max 32.96
_diffrn_reflns_theta_min 2.84
_diffrn_source 'Sealed Tube'
_exptl_absorpt_coefficient_mu 1.583
_exptl_absorpt_correction_T_max 1
_exptl_absorpt_correction_T_min 0.715
_exptl_absorpt_correction_type multi-scan
_exptl_crystal_colour Colorless
_exptl_crystal_density_diffrn 1.821
_exptl_crystal_description Prism
_exptl_crystal_F_000 808
_exptl_crystal_size_max 0.2
_exptl_crystal_size_mid 0.2
_exptl_crystal_size_min 0.2
_refine_diff_density_max 0.929
_refine_diff_density_min -1.069
_refine_diff_density_rms 0.167
_refine_ls_extinction_method none
_refine_ls_goodness_of_fit_ref 0.766
_refine_ls_hydrogen_treatment constr
_refine_ls_matrix_type full
_refine_ls_number_parameters 124
_refine_ls_number_reflns 2597
_refine_ls_number_restraints 0
_refine_ls_restrained_S_all 0.766
_refine_ls_R_factor_all 0.07
_refine_ls_R_factor_gt 0.0426
_refine_ls_shift/su_max 0.002
_refine_ls_shift/su_mean 0
_refine_ls_structure_factor_coef Fsqd
_refine_ls_weighting_details 'calc w=1/[\s^2^(Fo^2^)+(0.0362P)^2^+0.0000P] where P=(Fo^2^+2Fc^2^)/3'
_refine_ls_weighting_scheme calc
_refine_ls_wR_factor_ref 0.0979
_reflns_number_gt 1335
_reflns_number_total 2597
_reflns_threshold_expression >2\s(I)
_cod_data_source_file ja303943q_si_002_28.cif
_cod_data_source_block pyr-Light-200K-1
_cod_original_cell_volume 1463.7(15)
_cod_database_code 4118319

loop_
_symmetry_equiv_pos_as_xyz
'x, y, z'
'-x+1/2, -y+1/2, z+1/2'
'x+1/2, -y, -z'
'-x, y+1/2, -z+1/2'
'-x, -y, -z'
'x-1/2, y-1/2, -z-1/2'
'-x-1/2, y, z'
'x, -y-1/2, z-1/2'

loop_
_atom_site_label
_atom_site_fract_x
_atom_site_fract_y
_atom_site_fract_z
_atom_site_U_iso_or_equiv
_atom_site_adp_type
_atom_site_calc_flag
_atom_site_refinement_flags
_atom_site_occupancy
_atom_site_disorder_assembly
_atom_site_disorder_group
_atom_site_type_symbol
Ru1 0.25 0.77694(4) 0.584402(18) 0.03423(13) Uani d S 1 . . Ru
S1 0.25 0.7338(3) 0.48829(9) 0.0380(9) Uani d SP 0.705(11) A 1 S
Cl1 0.75 0.77997(14) 0.47162(6) 0.0510(4) Uani d S 1 . . Cl
Cl2 0.75 0.83418(13) 0.69606(6) 0.0453(3) Uani d S 1 . . Cl
N1 0.4672(4) 0.9256(3) 0.57810(13) 0.0388(7) Uani d . 1 A . n
H1A 0.5452 0.9036 0.5469 0.058 Uiso calc R 1 . . H
H1B 0.5315 0.9279 0.6139 0.058 Uiso calc R 1 . . H
H1C 0.4164 1.008 0.5708 0.058 Uiso calc R 1 . . H
N2 0.4695(5) 0.6331(3) 0.60100(14) 0.0476(8) Uani d . 1 A . n
H2A 0.5342 0.6193 0.5658 0.071 Uiso calc R 1 . . H
H2B 0.4197 0.5537 0.6139 0.071 Uiso calc R 1 . . H
H2C 0.547 0.6657 0.6303 0.071 Uiso calc R 1 . . H
N3 0.25 0.8095(4) 0.68166(18) 0.0356(10) Uani d S 1 A . n
C2 0.25 0.7275(6) 0.7865(3) 0.0557(17) Uani d S 1 A . C
H2 0.25 0.6534 0.8141 0.067 Uiso calc SR 1 . . H
O2 0.25 0.5931(15) 0.4647(8) 0.052(4) Uani d SP 0.705(11) A 1 O
O1 0.25 0.8378(5) 0.4407(3) 0.0492(19) Uani d SP 0.705(11) A 1 O
C4 0.25 0.9681(5) 0.7672(3) 0.0557(17) Uani d S 1 A . C
H4 0.25 1.0588 0.7812 0.067 Uiso calc SR 1 . . H
C3 0.25 0.8619(6) 0.8089(3) 0.0573(17) Uani d S 1 . . C
H3 0.25 0.8791 0.8518 0.069 Uiso calc SR 1 . . H
C5 0.25 0.9397(5) 0.7049(2) 0.0460(14) Uani d S 1 . . C
H5 0.25 1.013 0.6769 0.055 Uiso calc SR 1 A . H
C1 0.25 0.7057(5) 0.7233(3) 0.0425(13) Uani d S 1 . . C
H1 0.25 0.6155 0.7085 0.051 Uiso calc SR 1 A . H
O3 0.25 0.3927(4) 0.65346(18) 0.0612(12) Uani d S 1 . . O
S1A 0.1749(12) 0.6644(9) 0.4866(3) 0.040(3) Uani d P 0.148(5) . 2 S
O1A 0.25 0.8129(15) 0.4843(6) 0.030(3) Uani d SP 0.295(11) . 2 O
O2A 0.170(8) 0.570(4) 0.470(2) 0.057(10) Uani d P 0.148(5) . 2 O

loop_
_atom_site_aniso_label
_atom_site_aniso_U_11
_atom_site_aniso_U_22
_atom_site_aniso_U_33
_atom_site_aniso_U_12
_atom_site_aniso_U_13
_atom_site_aniso_U_23
Ru1 0.0482(3) 0.02449(16) 0.0300(2) 0 0 -0.00025(14)
S1 0.0524(16) 0.0290(18) 0.0327(11) 0 0 -0.0010(9)
Cl1 0.0721(10) 0.0361(6) 0.0447(8) 0 0 -0.0024(5)
Cl2 0.0545(9) 0.0384(6) 0.0430(7) 0 0 0.0014(5)
N1 0.0473(19) 0.0319(13) 0.0373(16) -0.0005(13) 0.0006(15) 0.0011(11)
N2 0.057(2) 0.0349(15) 0.0509(19) 0.0046(15) 0.0040(17) -0.0008(13)
N3 0.050(3) 0.0272(18) 0.029(2) 0 0 -0.0006(15)
C2 0.087(5) 0.042(3) 0.038(3) 0 0 0.006(2)
O2 0.079(14) 0.034(5) 0.045(5) 0 0 -0.005(4)
O1 0.074(4) 0.034(3) 0.040(4) 0 0 0.003(2)
C4 0.097(5) 0.031(3) 0.039(3) 0 0 -0.008(2)
C3 0.083(5) 0.055(4) 0.033(3) 0 0 -0.008(3)
C5 0.062(4) 0.029(2) 0.047(3) 0 0 -0.001(2)
C1 0.046(3) 0.029(2) 0.052(3) 0 0 0.004(2)
O3 0.101(3) 0.0301(18) 0.053(2) 0 0 0.0008(17)
S1A 0.060(5) 0.032(4) 0.027(3) -0.001(4) -0.004(3) -0.003(3)
O1A 0.039(7) 0.027(7) 0.023(7) 0 0 -0.003(6)
O2A 0.07(3) 0.052(18) 0.047(18) -0.015(14) -0.014(19) -0.005(13)

loop_
_atom_type_symbol
_atom_type_description
_atom_type_scat_dispersion_real
_atom_type_scat_dispersion_imag
_atom_type_scat_source
C C 0.0033 0.0016 'International Tables Vol C Tables 4.2.6.8 and 6.1.1.4'
H H 0 0 'International Tables Vol C Tables 4.2.6.8 and 6.1.1.4'
Cl Cl 0.1484 0.1585 'International Tables Vol C Tables 4.2.6.8 and 6.1.1.4'
N N 0.0061 0.0033 'International Tables Vol C Tables 4.2.6.8 and 6.1.1.4'
O O 0.0106 0.006 'International Tables Vol C Tables 4.2.6.8 and 6.1.1.4'
Ru Ru -1.2594 0.8363 'International Tables Vol C Tables 4.2.6.8 and 6.1.1.4'
S S 0.1246 0.1234 'International Tables Vol C Tables 4.2.6.8 and 6.1.1.4'

loop_
_geom_angle_atom_site_label_1
_geom_angle_atom_site_label_2
_geom_angle_atom_site_label_3
_geom_angle
_geom_angle_site_symmetry_1
_geom_angle_site_symmetry_3
S1 Ru1 N3 177.12(13) . .
S1 Ru1 N1 94.26(10) . .
N3 Ru1 N1 87.71(10) . .
S1 Ru1 N1 94.26(10) . 7_655
N3 Ru1 N1 87.71(10) . 7_655
N1 Ru1 N1 93.23(16) . 7_655
S1 Ru1 N2 91.85(10) . 7_655
N3 Ru1 N2 86.20(11) . 7_655
N1 Ru1 N2 173.89(11) . 7_655
N1 Ru1 N2 85.98(13) 7_655 7_655
S1 Ru1 N2 91.85(10) . .
N3 Ru1 N2 86.20(11) . .
N1 Ru1 N2 85.98(13) . .
N1 Ru1 N2 173.89(11) 7_655 .
N2 Ru1 N2 94.16(18) 7_655 .
S1 Ru1 O1A 20.8(4) . .
N3 Ru1 O1A 162.1(4) . .
N1 Ru1 O1A 80.0(3) . .
N1 Ru1 O1A 80.0(3) 7_655 .
N2 Ru1 O1A 105.8(3) 7_655 .
N2 Ru1 O1A 105.8(3) . .
S1 Ru1 S1A 20.36(19) . .
N3 Ru1 S1A 157.3(2) . .
N1 Ru1 S1A 114.4(2) . .
N1 Ru1 S1A 95.42(19) 7_655 .
N2 Ru1 S1A 71.7(2) 7_655 .
N2 Ru1 S1A 90.4(2) . .
O1A Ru1 S1A 38.7(4) . .
S1 Ru1 S1A 20.36(19) . 7_655
N3 Ru1 S1A 157.3(2) . 7_655
N1 Ru1 S1A 95.4(2) . 7_655
N1 Ru1 S1A 114.4(2) 7_655 7_655
N2 Ru1 S1A 90.4(2) 7_655 7_655
N2 Ru1 S1A 71.7(2) . 7_655
O1A Ru1 S1A 38.7(4) . 7_655
S1A Ru1 S1A 25.4(4) . 7_655
O1 S1 O2 114.6(8) . .
O1 S1 Ru1 123.6(3) . .
O2 S1 Ru1 121.8(7) . .
Ru1 N1 H1A 109.5 . .
Ru1 N1 H1B 109.5 . .
H1A N1 H1B 109.5 . .
Ru1 N1 H1C 109.5 . .
H1A N1 H1C 109.5 . .
H1B N1 H1C 109.5 . .
Ru1 N2 H2A 109.5 . .
Ru1 N2 H2B 109.5 . .
H2A N2 H2B 109.5 . .
Ru1 N2 H2C 109.5 . .
H2A N2 H2C 109.5 . .
H2B N2 H2C 109.5 . .
C1 N3 C5 117.2(4) . .
C1 N3 Ru1 122.7(3) . .
C5 N3 Ru1 120.1(3) . .
C1 C2 C3 119.1(5) . .
C1 C2 H2 120.4 . .
C3 C2 H2 120.4 . .
C5 C4 C3 119.2(5) . .
C5 C4 H4 120.4 . .
C3 C4 H4 120.4 . .
C4 C3 C2 118.9(5) . .
C4 C3 H3 120.5 . .
C2 C3 H3 120.5 . .
N3 C5 C4 123.1(5) . .
N3 C5 H5 118.4 . .
C4 C5 H5 118.4 . .
N3 C1 C2 122.5(5) . .
N3 C1 H1 118.8 . .
C2 C1 H1 118.8 . .
O2A S1A S1A 92(3) . 7_655
O2A S1A O2A 50(5) . 7_655
S1A S1A O2A 42(2) 7_655 7_655
O2A S1A O1A 151(2) . .
S1A S1A O1A 69.8(3) 7_655 .
O2A S1A O1A 109(3) 7_655 .
O2A S1A Ru1 138(3) . .
S1A S1A Ru1 77.3(2) 7_655 .
O2A S1A Ru1 109.1(19) 7_655 .
O1A S1A Ru1 61.8(6) . .
S1A O1A S1A 40.4(6) . 7_655
S1A O1A Ru1 79.5(6) . .
S1A O1A Ru1 79.5(6) 7_655 .
S1A O2A O2A 88(3) . 7_655
S1A O2A S1A 46.1(16) . 7_655
O2A O2A S1A 42(2) 7_655 7_655

loop_
_geom_bond_atom_site_label_1
_geom_bond_atom_site_label_2
_geom_bond_site_symmetry_2
_geom_bond_distance
Ru1 S1 . 2.095(2)
Ru1 N3 . 2.101(4)
Ru1 N1 . 2.110(3)
Ru1 N1 7_655 2.110(3)
Ru1 N2 7_655 2.116(3)
Ru1 N2 . 2.116(3)
Ru1 O1A . 2.166(13)
Ru1 S1A . 2.417(7)
Ru1 S1A 7_655 2.417(7)
S1 O1 . 1.433(6)
S1 O2 . 1.456(14)
N1 H1A . 0.89
N1 H1B . 0.89
N1 H1C . 0.89
N2 H2A . 0.89
N2 H2B . 0.89
N2 H2C . 0.89
N3 C1 . 1.344(6)
N3 C5 . 1.358(6)
C2 C1 . 1.367(7)
C2 C3 . 1.390(8)
C2 H2 . 0.93
C4 C5 . 1.359(7)
C4 C3 . 1.363(7)
C4 H4 . 0.93
C3 H3 . 0.93
C5 H5 . 0.93
C1 H1 . 0.93
S1A O2A . 0.98(4)
S1A S1A 7_655 1.061(17)
S1A O2A 7_655 1.47(3)
S1A O1A . 1.537(17)
O1A S1A 7_655 1.537(17)
O2A O2A 7_655 1.13(11)
O2A S1A 7_655 1.47(3)

loop_
_geom_torsion_atom_site_label_1
_geom_torsion_atom_site_label_2
_geom_torsion_atom_site_label_3
_geom_torsion_atom_site_label_4
_geom_torsion
_geom_torsion_site_symmetry_1
_geom_torsion_site_symmetry_4
N3 Ru1 S1 O1 180.000(11) . .
N1 Ru1 S1 O1 -46.78(8) . .
N1 Ru1 S1 O1 46.78(8) 7_655 .
N2 Ru1 S1 O1 132.89(9) 7_655 .
N2 Ru1 S1 O1 -132.89(9) . .
O1A Ru1 S1 O1 0.000(2) . .
S1A Ru1 S1 O1 140.9(5) . .
S1A Ru1 S1 O1 -140.9(5) 7_655 .
N3 Ru1 S1 O2 0.000(12) . .
N1 Ru1 S1 O2 133.22(8) . .
N1 Ru1 S1 O2 -133.22(8) 7_655 .
N2 Ru1 S1 O2 -47.11(9) 7_655 .
N2 Ru1 S1 O2 47.11(9) . .
O1A Ru1 S1 O2 180.000(4) . .
S1A Ru1 S1 O2 -39.1(5) . .
S1A Ru1 S1 O2 39.1(5) 7_655 .
S1 Ru1 N3 C1 0.000(18) . .
N1 Ru1 N3 C1 -133.34(8) . .
N1 Ru1 N3 C1 133.34(8) 7_655 .
N2 Ru1 N3 C1 47.22(9) 7_655 .
N2 Ru1 N3 C1 -47.22(9) . .
O1A Ru1 N3 C1 180.000(3) . .
S1A Ru1 N3 C1 34.7(5) . .
S1A Ru1 N3 C1 -34.7(5) 7_655 .
S1 Ru1 N3 C5 180.000(18) . .
N1 Ru1 N3 C5 46.66(8) . .
N1 Ru1 N3 C5 -46.66(8) 7_655 .
N2 Ru1 N3 C5 -132.78(9) 7_655 .
N2 Ru1 N3 C5 132.78(9) . .
O1A Ru1 N3 C5 0.000(4) . .
S1A Ru1 N3 C5 -145.3(5) . .
S1A Ru1 N3 C5 145.3(5) 7_655 .
C5 C4 C3 C2 0.000(5) . .
C1 C2 C3 C4 0.000(4) . .
C1 N3 C5 C4 0.000(4) . .
Ru1 N3 C5 C4 180.000(3) . .
C3 C4 C5 N3 0.000(4) . .
C5 N3 C1 C2 0.000(4) . .
Ru1 N3 C1 C2 180.000(3) . .
C3 C2 C1 N3 0.000(4) . .
S1 Ru1 S1A O2A 131(4) . .
N3 Ru1 S1A O2A -44(4) . .
N1 Ru1 S1A O2A 123(4) . .
N1 Ru1 S1A O2A -141(4) 7_655 .
N2 Ru1 S1A O2A -57(4) 7_655 .
N2 Ru1 S1A O2A 37(4) . .
O1A Ru1 S1A O2A 152(4) . .
S1A Ru1 S1A O2A 79(4) 7_655 .
S1 Ru1 S1A S1A 52.7(5) . 7_655
N3 Ru1 S1A S1A -122.6(5) . 7_655
N1 Ru1 S1A S1A 44.28(11) . 7_655
N1 Ru1 S1A S1A 140.32(10) 7_655 7_655
N2 Ru1 S1A S1A -135.74(10) 7_655 7_655
N2 Ru1 S1A S1A -41.50(10) . 7_655
O1A Ru1 S1A S1A 73.7(3) . 7_655
S1 Ru1 S1A O2A 81(3) . 7_655
N3 Ru1 S1A O2A -95(3) . 7_655
N1 Ru1 S1A O2A 72(3) . 7_655
N1 Ru1 S1A O2A 168(3) 7_655 7_655
N2 Ru1 S1A O2A -108(3) 7_655 7_655
N2 Ru1 S1A O2A -14(3) . 7_655
O1A Ru1 S1A O2A 102(3) . 7_655
S1A Ru1 S1A O2A 28(3) 7_655 7_655
S1 Ru1 S1A O1A -21.0(3) . .
N3 Ru1 S1A O1A 163.7(4) . .
N1 Ru1 S1A O1A -29.4(3) . .
N1 Ru1 S1A O1A 66.6(3) 7_655 .
N2 Ru1 S1A O1A 150.6(3) 7_655 .
N2 Ru1 S1A O1A -115.2(3) . .
S1A Ru1 S1A O1A -73.7(3) 7_655 .
O2A S1A O1A S1A -54(8) . 7_655
O2A S1A O1A S1A -16.1(19) 7_655 7_655
Ru1 S1A O1A S1A 86.1(2) . 7_655
O2A S1A O1A Ru1 -140(8) . .
S1A S1A O1A Ru1 -86.1(2) 7_655 .
O2A S1A O1A Ru1 -102.1(19) 7_655 .
S1 Ru1 O1A S1A 20.6(3) . .
N3 Ru1 O1A S1A -159.4(3) . .
N1 Ru1 O1A S1A 153.0(3) . .
N1 Ru1 O1A S1A -111.9(3) 7_655 .
N2 Ru1 O1A S1A -29.0(4) 7_655 .
N2 Ru1 O1A S1A 70.1(3) . .
S1A Ru1 O1A S1A 41.1(6) 7_655 .
S1 Ru1 O1A S1A -20.6(3) . 7_655
N3 Ru1 O1A S1A 159.4(3) . 7_655
N1 Ru1 O1A S1A 111.9(3) . 7_655
N1 Ru1 O1A S1A -153.0(3) 7_655 7_655
N2 Ru1 O1A S1A -70.1(3) 7_655 7_655
N2 Ru1 O1A S1A 29.0(4) . 7_655
S1A Ru1 O1A S1A -41.1(6) . 7_655
S1A S1A O2A O2A 0.000(5) 7_655 7_655
O1A S1A O2A O2A 49(7) . 7_655
Ru1 S1A O2A O2A -73(3) . 7_655
O2A S1A O2A S1A 0.000(8) 7_655 7_655
O1A S1A O2A S1A 49(7) . 7_655
Ru1 S1A O2A S1A -73(3) . 7_655
